data_4003151
loop_
_publ_author_name
'Ma, Jian-Ping'
'Wang, Shen-Qing'
'Zhao, Chao-Wei'
'Yu, Yang'
'Dong, Yu-Bin'

_publ_section_title
;
 Cu(II)-Metal--Organic Framework with Open Coordination Metal Sites for
 Low Temperature Thermochemical Water Oxidation
;
_journal_issue 11
_journal_name_full 'Chemistry of Materials'
_journal_page_first 3805
_journal_paper_doi 10.1021/acs.chemmater.5b00754
_journal_volume 27
_journal_year 2015
_chemical_formula_sum 'C35 H26 Cu F3 N4 O6 S'
_chemical_formula_weight 751.20
_space_group_IT_number 93
_space_group_name_Hall 'P 4c 2'
_space_group_name_H-M_alt 'P 42 2 2'
_symmetry_cell_setting tetragonal
_symmetry_space_group_name_H-M 'P 42 2 2'
_atom_sites_solution_hydrogens geom
_atom_sites_solution_primary direct
_atom_sites_solution_secondary difmap
_audit_creation_method SHELXL-97
_cell_angle_alpha 90.00
_cell_angle_beta 90.00
_cell_angle_gamma 90.00
_cell_formula_units_Z 4
_cell_length_a 13.0883(4)
_cell_length_b 13.0883(4)
_cell_length_c 26.7939(10)
_cell_measurement_reflns_used 3380
_cell_measurement_temperature 100.0(2)
_cell_measurement_theta_max 25.3110
_cell_measurement_theta_min 3.4140
_cell_volume 4589.9(3)
_computing_cell_refinement
;
CrysAlisPro, Agilent Technologies,
Version 1.171.36.32 (release 02-08-2013 CrysAlis171 .NET)
(compiled Aug  2 2013,16:46:58)
;
_computing_data_collection
;
CrysAlisPro, Agilent Technologies,
Version 1.171.36.32 (release 02-08-2013 CrysAlis171 .NET)
(compiled Aug  2 2013,16:46:58)
;
_computing_data_reduction
;
CrysAlisPro, Agilent Technologies,
Version 1.171.36.32 (release 02-08-2013 CrysAlis171 .NET)
(compiled Aug  2 2013,16:46:58)
;
_computing_molecular_graphics 'Bruker SHELXTL'
_computing_publication_material 'Bruker SHELXTL'
_computing_structure_refinement 'SHELXL-97 (Sheldrick, 1997)'
_computing_structure_solution 'SHELXS-97 (Sheldrick, 1990)'
_diffrn_ambient_temperature 100.0(2)
_diffrn_detector_area_resol_mean 16.0793
_diffrn_measured_fraction_theta_full 0.997
_diffrn_measured_fraction_theta_max 0.997
_diffrn_measurement_device_type 'SuperNova, Dual, Cu at zero, Eos'
_diffrn_measurement_method '\w scans'
_diffrn_radiation_monochromator mirror
_diffrn_radiation_source 'SuperNova (Mo) X-ray Source'
_diffrn_radiation_type 'Mo K\a'
_diffrn_radiation_wavelength 0.7107
_diffrn_reflns_av_R_equivalents 0.0483
_diffrn_reflns_av_sigmaI/netI 0.0643
_diffrn_reflns_limit_h_max 15
_diffrn_reflns_limit_h_min -16
_diffrn_reflns_limit_k_max 16
_diffrn_reflns_limit_k_min -16
_diffrn_reflns_limit_l_max 33
_diffrn_reflns_limit_l_min -32
_diffrn_reflns_number 14935
_diffrn_reflns_theta_full 26.36
_diffrn_reflns_theta_max 26.36
_diffrn_reflns_theta_min 3.04
_diffrn_standards_decay_% none
_diffrn_standards_interval_count 1
_diffrn_standards_interval_time 15
_diffrn_standards_number 16164
_exptl_absorpt_coefficient_mu 0.572
_exptl_absorpt_correction_T_max 1.00000
_exptl_absorpt_correction_T_min 0.82856
_exptl_absorpt_correction_type multi-scan
_exptl_absorpt_process_details
;
CrysAlisPro, Agilent Technologies,
Version 1.171.36.32 (release 02-08-2013 CrysAlis171 .NET)
(compiled Aug  2 2013,16:46:58)
Empirical absorption correction using spherical harmonics,
 implemented in SCALE3 ABSPACK scaling algorithm.

;
_exptl_crystal_colour blue
_exptl_crystal_density_diffrn 1.087
_exptl_crystal_density_method 'not measured'
_exptl_crystal_description bar
_exptl_crystal_F_000 1536
_exptl_crystal_size_max 0.28
_exptl_crystal_size_mid 0.06
_exptl_crystal_size_min 0.05
_refine_diff_density_max 0.449
_refine_diff_density_min -0.384
_refine_diff_density_rms 0.094
_refine_ls_abs_structure_details 'Flack H D (1983), Acta Cryst. A39, 876-881'
_refine_ls_abs_structure_Flack -0.01(4)
_refine_ls_extinction_method none
_refine_ls_goodness_of_fit_ref 1.076
_refine_ls_hydrogen_treatment constr
_refine_ls_matrix_type full
_refine_ls_number_parameters 253
_refine_ls_number_reflns 4708
_refine_ls_number_restraints 22
_refine_ls_restrained_S_all 1.078
_refine_ls_R_factor_all 0.1029
_refine_ls_R_factor_gt 0.0777
_refine_ls_shift/su_max 0.000
_refine_ls_shift/su_mean 0.000
_refine_ls_structure_factor_coef Fsqd
_refine_ls_weighting_details 'calc w=1/[\s^2^(Fo^2^)+(0.1510P)^2^+0.0000P] where P=(Fo^2^+2Fc^2^)/3'
_refine_ls_weighting_scheme calc
_refine_ls_wR_factor_gt 0.2273
_refine_ls_wR_factor_ref 0.2473
_reflns_number_gt 3202
_reflns_number_total 4708
_reflns_threshold_expression >2sigma(I)
_cod_data_source_file cm5b00754_si_002.cif
_cod_data_source_block 1
_cod_original_sg_symbol_H-M P4222
_cod_database_code 4003151

loop_
_symmetry_equiv_pos_as_xyz
'x, y, z'
'-y, x, z+1/2'
'x, -y, -z'
'-x, -y, z'
'-y, -x, -z+1/2'
'y, x, -z+1/2'
'y, -x, z+1/2'
'-x, y, -z'

loop_
_atom_site_label
_atom_site_type_symbol
_atom_site_fract_x
_atom_site_fract_y
_atom_site_fract_z
_atom_site_U_iso_or_equiv
_atom_site_adp_type
_atom_site_occupancy
_atom_site_symmetry_multiplicity
_atom_site_calc_flag
_atom_site_refinement_flags
O2 O 0.3247(4) 1.0790(3) 0.28394(17) 0.0731(10) Uani 1 1 d U
F2 F 0.1291(12) 1.0527(13) 0.2377(11) 0.193(5) Uani 0.50 1 d PDU
F3 F 0.0645(13) 1.1120(15) 0.3049(8) 0.198(5) Uani 0.50 1 d PDU
O4 O 0.2255(9) 1.2361(7) 0.2750(4) 0.098(4) Uani 0.50 1 d P
Cu1 Cu 0.5000 1.0000 0.28255(3) 0.0562(4) Uani 1 2 d SU
N1 N 0.4499(4) 0.9049(3) 0.33688(15) 0.0548(13) Uani 1 1 d .
O1 O 0.2805(3) 0.5432(3) 0.58323(13) 0.0518(10) Uani 1 1 d .
N2 N 0.5441(4) 1.0992(3) 0.22918(14) 0.0487(12) Uani 1 1 d .
C11 C 0.3859(4) 0.6176(4) 0.46281(15) 0.0363(10) Uani 1 1 d .
H11 H 0.4141 0.5868 0.4347 0.044 Uiso 1 1 calc R
C10 C 0.3510(3) 0.5557(3) 0.50227(19) 0.0363(10) Uani 1 1 d .
C3 C 0.4062(4) 0.7868(4) 0.42098(17) 0.0419(12) Uani 1 1 d .
C6 C 0.3795(4) 0.7229(4) 0.46472(16) 0.0419(12) Uani 1 1 d .
C4 C 0.4640(4) 0.7482(4) 0.38184(18) 0.0445(12) Uani 1 1 d .
H4 H 0.4892 0.6818 0.3834 0.053 Uiso 1 1 calc R
C5 C 0.4844(5) 0.8087(3) 0.34031(17) 0.0474(13) Uani 1 1 d .
H5 H 0.5229 0.7817 0.3143 0.057 Uiso 1 1 calc R
C9 C 0.3160(4) 0.6052(4) 0.54613(17) 0.0435(12) Uani 1 1 d .
C7 C 0.3459(5) 0.7677(4) 0.50886(17) 0.0490(14) Uani 1 1 d .
H7 H 0.3443 0.8385 0.5113 0.059 Uiso 1 1 calc R
C2 C 0.3701(5) 0.8841(4) 0.41606(19) 0.0565(14) Uani 1 1 d .
H2 H 0.3295 0.9123 0.4410 0.068 Uiso 1 1 calc R
C1 C 0.3937(6) 0.9418(4) 0.3736(2) 0.0646(18) Uani 1 1 d .
H1 H 0.3690 1.0083 0.3712 0.078 Uiso 1 1 calc R
C14 C 0.1335(4) 0.5261(5) 0.69648(19) 0.0509(14) Uani 1 1 d .
H14 H 0.1100 0.5929 0.6993 0.061 Uiso 1 1 calc R
C13 C 0.2010(5) 0.5035(5) 0.65944(19) 0.0583(14) Uani 1 1 d .
C8 C 0.3149(5) 0.7100(4) 0.54902(18) 0.0509(14) Uani 1 1 d .
H8 H 0.2932 0.7420 0.5781 0.061 Uiso 1 1 calc R
C16 C 0.6407(6) 1.1302(7) 0.2241(3) 0.0861(18) Uani 1 1 d .
H16 H 0.6898 1.1063 0.2464 0.103 Uiso 1 1 calc R
C12 C 0.2384(5) 0.5868(5) 0.6257(2) 0.0598(16) Uani 1 1 d .
H12A H 0.1822 0.6312 0.6166 0.072 Uiso 1 1 calc R
H12B H 0.2895 0.6275 0.6428 0.072 Uiso 1 1 calc R
C17 C 0.6692(6) 1.1953(7) 0.1874(3) 0.0861(18) Uani 1 1 d .
H17 H 0.7374 1.2144 0.1846 0.103 Uiso 1 1 calc R
C15 C 0.2334(7) 0.4007(6) 0.6544(3) 0.104(3) Uani 1 1 d .
H15 H 0.2790 0.3815 0.6294 0.125 Uiso 1 1 calc R
O3 O 0.2453(13) 1.1509(10) 0.3561(5) 0.134(6) Uani 0.50 1 d P
S1 S 0.2495(3) 1.1412(3) 0.29951(19) 0.0873(13) Uani 0.50 1 d P
C18 C 0.149(2) 1.0566(18) 0.2886(9) 0.195(5) Uani 0.50 1 d PDU
F1 F 0.1520(11) 0.9640(13) 0.3143(8) 0.190(5) Uani 0.50 1 d PDU

loop_
_atom_site_aniso_label
_atom_site_aniso_U_11
_atom_site_aniso_U_22
_atom_site_aniso_U_33
_atom_site_aniso_U_23
_atom_site_aniso_U_13
_atom_site_aniso_U_12
O2 0.109(2) 0.057(2) 0.054(2) 0.005(2) 0.000(3) -0.014(2)
F2 0.122(7) 0.170(9) 0.289(15) 0.045(11) -0.037(9) -0.054(6)
F3 0.112(7) 0.183(9) 0.300(15) 0.048(10) -0.028(9) -0.040(7)
O4 0.096(7) 0.061(6) 0.136(9) 0.005(7) -0.002(8) 0.013(5)
Cu1 0.1139(8) 0.0345(4) 0.0204(4) 0.000 0.000 -0.0177(5)
N1 0.097(4) 0.038(2) 0.029(2) -0.0011(18) 0.006(2) -0.007(2)
O1 0.079(3) 0.0428(18) 0.0339(18) 0.0070(16) 0.0081(19) 0.0058(19)
N2 0.083(3) 0.039(2) 0.0241(19) 0.0030(17) -0.0076(19) -0.021(2)
C11 0.041(2) 0.044(3) 0.024(2) 0.005(2) -0.002(2) -0.001(2)
C10 0.039(2) 0.041(2) 0.029(2) 0.003(2) -0.001(2) -0.0052(18)
C3 0.060(3) 0.039(3) 0.026(2) 0.004(2) -0.003(2) -0.012(2)
C6 0.052(3) 0.048(3) 0.025(2) 0.006(2) -0.005(2) -0.006(2)
C4 0.065(3) 0.037(2) 0.032(2) 0.004(2) -0.001(2) -0.008(2)
C5 0.080(4) 0.033(2) 0.029(2) -0.0003(18) -0.006(3) -0.014(3)
C9 0.050(3) 0.053(3) 0.027(2) 0.005(2) 0.005(2) -0.004(2)
C7 0.083(4) 0.039(2) 0.026(3) -0.003(2) 0.006(2) 0.003(3)
C2 0.088(4) 0.048(3) 0.034(2) 0.000(2) 0.007(3) 0.003(3)
C1 0.117(6) 0.041(3) 0.035(3) 0.000(2) 0.010(3) 0.008(3)
C14 0.047(3) 0.071(4) 0.034(3) 0.002(3) -0.001(2) 0.016(3)
C13 0.072(3) 0.066(3) 0.038(3) 0.003(3) 0.015(3) 0.018(3)
C8 0.081(4) 0.046(3) 0.025(2) -0.007(2) 0.003(3) -0.003(3)
C16 0.082(3) 0.105(4) 0.071(3) 0.037(3) -0.025(3) -0.032(3)
C12 0.079(4) 0.060(4) 0.041(3) 0.004(3) 0.011(3) 0.016(3)
C17 0.082(3) 0.105(4) 0.071(3) 0.037(3) -0.025(3) -0.032(3)
C15 0.135(8) 0.078(5) 0.099(6) 0.023(5) 0.052(6) 0.041(5)
O3 0.198(15) 0.127(10) 0.076(7) -0.059(7) -0.022(9) 0.079(10)
S1 0.073(2) 0.0511(18) 0.138(4) -0.003(2) 0.002(2) -0.0071(17)
C18 0.117(6) 0.174(8) 0.294(14) 0.050(10) -0.027(8) -0.050(6)
F1 0.112(6) 0.165(9) 0.292(14) 0.057(10) -0.017(8) -0.060(7)

loop_
_atom_type_symbol
_atom_type_description
_atom_type_scat_dispersion_real
_atom_type_scat_dispersion_imag
_atom_type_scat_source
C C 0.0033 0.0016 'International Tables Vol C Tables 4.2.6.8 and 6.1.1.4'
H H 0.0000 0.0000 'International Tables Vol C Tables 4.2.6.8 and 6.1.1.4'
Cu Cu 0.3201 1.2651 'International Tables Vol C Tables 4.2.6.8 and 6.1.1.4'
N N 0.0061 0.0033 'International Tables Vol C Tables 4.2.6.8 and 6.1.1.4'
O O 0.0106 0.0060 'International Tables Vol C Tables 4.2.6.8 and 6.1.1.4'
S S 0.1246 0.1234 'International Tables Vol C Tables 4.2.6.8 and 6.1.1.4'
F F 0.0171 0.0103 'International Tables Vol C Tables 4.2.6.8 and 6.1.1.4'

loop_
_geom_angle_atom_site_label_1
_geom_angle_atom_site_label_2
_geom_angle_atom_site_label_3
_geom_angle
_geom_angle_site_symmetry_1
_geom_angle_site_symmetry_3
S1 O2 Cu1 157.1(4) . .
F3 F2 C18 170(2) 6_465 .
F3 F2 F2 102(2) 6_465 6_465
C18 F2 F2 71(2) . 6_465
F3 F2 C18 53.4(14) 6_465 6_465
C18 F2 C18 118.4(18) . 6_465
F2 F2 C18 49.7(10) 6_465 6_465
F2 F3 C18 84.1(19) 6_465 .
O4 O4 S1 109.9(10) 6_465 .
N2 Cu1 N2 89.6(2) 4_675 .
N2 Cu1 N1 177.2(2) 4_675 4_675
N2 Cu1 N1 91.22(15) . 4_675
N2 Cu1 N1 91.22(15) 4_675 .
N2 Cu1 N1 177.2(2) . .
N1 Cu1 N1 88.0(2) 4_675 .
N2 Cu1 O2 90.83(18) 4_675 .
N2 Cu1 O2 90.38(18) . .
N1 Cu1 O2 91.82(19) 4_675 .
N1 Cu1 O2 86.95(18) . .
C1 N1 C5 118.7(5) . .
C1 N1 Cu1 119.4(4) . .
C5 N1 Cu1 121.2(4) . .
C9 O1 C12 119.2(4) . .
C16 N2 C14 118.6(5) . 2_664
C16 N2 Cu1 122.6(4) . .
C14 N2 Cu1 118.8(4) 2_664 .
C6 C11 C10 121.7(4) . .
C6 C11 H11 119.1 . .
C10 C11 H11 119.1 . .
C11 C10 C9 117.7(4) . .
C11 C10 C10 120.7(5) . 3_566
C9 C10 C10 121.6(5) . 3_566
C2 C3 C4 117.1(4) . .
C2 C3 C6 121.5(5) . .
C4 C3 C6 121.3(5) . .
C11 C6 C7 118.1(4) . .
C11 C6 C3 121.3(4) . .
C7 C6 C3 120.6(5) . .
C3 C4 C5 120.1(5) . .
C3 C4 H4 120.0 . .
C5 C4 H4 120.0 . .
N1 C5 C4 121.6(5) . .
N1 C5 H5 119.2 . .
C4 C5 H5 119.2 . .
O1 C9 C8 123.3(5) . .
O1 C9 C10 116.2(4) . .
C8 C9 C10 120.4(4) . .
C8 C7 C6 121.8(5) . .
C8 C7 H7 119.1 . .
C6 C7 H7 119.1 . .
C3 C2 C1 120.3(5) . .
C3 C2 H2 119.8 . .
C1 C2 H2 119.8 . .
N1 C1 C2 122.1(5) . .
N1 C1 H1 119.0 . .
C2 C1 H1 119.0 . .
N2 C14 C13 122.8(6) 7_465 .
N2 C14 H14 118.6 7_465 .
C13 C14 H14 118.6 . .
C14 C13 C15 118.1(6) . .
C14 C13 C12 119.6(6) . .
C15 C13 C12 122.3(5) . .
C9 C8 C7 120.0(5) . .
C9 C8 H8 120.0 . .
C7 C8 H8 120.0 . .
N2 C16 C17 121.7(7) . .
N2 C16 H16 119.1 . .
C17 C16 H16 119.1 . .
O1 C12 C13 109.0(5) . .
O1 C12 H12A 109.9 . .
C13 C12 H12A 109.9 . .
O1 C12 H12B 109.9 . .
C13 C12 H12B 109.9 . .
H12A C12 H12B 108.3 . .
C16 C17 C15 121.1(7) . 2_664
C16 C17 H17 119.5 . .
C15 C17 H17 119.5 2_664 .
C17 C15 C13 117.6(7) 7_465 .
C17 C15 H15 121.2 7_465 .
C13 C15 H15 121.2 . .
O2 S1 O4 122.7(6) . .
O2 S1 O3 112.7(6) . .
O4 S1 O3 112.0(7) . .
O2 S1 C18 96.7(8) . .
O4 S1 C18 107.9(8) . .
O3 S1 C18 101.1(11) . .
F2 C18 F3 100.4(19) . .
F2 C18 F1 117(2) . .
F3 C18 F1 109(2) . .
F2 C18 F2 58.9(19) . 6_465
F3 C18 F2 42.6(12) . 6_465
F1 C18 F2 134(2) . 6_465
F2 C18 S1 109.2(16) . .
F3 C18 S1 102.4(17) . .
F1 C18 S1 116.6(17) . .
F2 C18 S1 105.7(13) 6_465 .

loop_
_geom_bond_atom_site_label_1
_geom_bond_atom_site_label_2
_geom_bond_distance
_geom_bond_site_symmetry_2
O2 S1 1.345(6) .
O2 Cu1 2.516(5) .
F2 F3 1.17(3) 6_465
F2 C18 1.390(14) .
F2 F2 1.56(4) 6_465
F2 C18 1.73(3) 6_465
F3 F2 1.17(3) 6_465
F3 C18 1.392(14) .
O4 O4 1.35(2) 6_465
O4 S1 1.439(11) .
Cu1 N2 2.016(4) 4_675
Cu1 N2 2.016(4) .
Cu1 N1 2.024(4) 4_675
Cu1 N1 2.024(4) .
N1 C1 1.320(7) .
N1 C5 1.341(7) .
O1 C9 1.365(6) .
O1 C12 1.387(7) .
N2 C16 1.336(9) .
N2 C14 1.346(7) 2_664
C11 C6 1.381(7) .
C11 C10 1.408(6) .
C11 H11 0.9300 .
C10 C9 1.418(7) .
C10 C10 1.464(9) 3_566
C3 C2 1.365(8) .
C3 C4 1.389(8) .
C3 C6 1.482(7) .
C6 C7 1.392(7) .
C4 C5 1.391(7) .
C4 H4 0.9300 .
C5 H5 0.9300 .
C9 C8 1.374(8) .
C7 C8 1.376(7) .
C7 H7 0.9300 .
C2 C1 1.401(8) .
C2 H2 0.9300 .
C1 H1 0.9300 .
C14 N2 1.346(7) 7_465
C14 C13 1.362(7) .
C14 H14 0.9300 .
C13 C15 1.418(10) .
C13 C12 1.498(9) .
C8 H8 0.9300 .
C16 C17 1.354(9) .
C16 H16 0.9300 .
C12 H12A 0.9700 .
C12 H12B 0.9700 .
C17 C15 1.367(11) 2_664
C17 H17 0.9300 .
C15 C17 1.367(11) 7_465
C15 H15 0.9300 .
O3 S1 1.522(13) .
S1 C18 1.75(3) .
C18 F1 1.394(14) .
C18 F2 1.73(3) 6_465

loop_
_geom_torsion_atom_site_label_1
_geom_torsion_atom_site_label_2
_geom_torsion_atom_site_label_3
_geom_torsion_atom_site_label_4
_geom_torsion
_geom_torsion_site_symmetry_1
_geom_torsion_site_symmetry_4
S1 O2 Cu1 N2 175.5(9) . 4_675
S1 O2 Cu1 N2 -94.9(9) . .
S1 O2 Cu1 N1 -3.6(9) . 4_675
S1 O2 Cu1 N1 84.3(9) . .
N2 Cu1 N1 C1 -133.1(5) 4_675 .
N2 Cu1 N1 C1 -25(4) . .
N1 Cu1 N1 C1 49.6(5) 4_675 .
O2 Cu1 N1 C1 -42.3(5) . .
N2 Cu1 N1 C5 56.6(4) 4_675 .
N2 Cu1 N1 C5 165(4) . .
N1 Cu1 N1 C5 -120.7(5) 4_675 .
O2 Cu1 N1 C5 147.3(4) . .
N2 Cu1 N2 C16 -118.1(6) 4_675 .
N1 Cu1 N2 C16 59.2(6) 4_675 .
N1 Cu1 N2 C16 134(4) . .
O2 Cu1 N2 C16 151.0(6) . .
N2 Cu1 N2 C14 59.9(3) 4_675 2_664
N1 Cu1 N2 C14 -122.7(4) 4_675 2_664
N1 Cu1 N2 C14 -48(4) . 2_664
O2 Cu1 N2 C14 -30.9(4) . 2_664
C6 C11 C10 C9 -4.9(7) . .
C6 C11 C10 C10 175.0(4) . 3_566
C10 C11 C6 C7 5.7(8) . .
C10 C11 C6 C3 -173.4(4) . .
C2 C3 C6 C11 158.3(5) . .
C4 C3 C6 C11 -17.9(8) . .
C2 C3 C6 C7 -20.9(8) . .
C4 C3 C6 C7 163.0(5) . .
C2 C3 C4 C5 1.1(8) . .
C6 C3 C4 C5 177.4(5) . .
C1 N1 C5 C4 -1.3(9) . .
Cu1 N1 C5 C4 169.1(4) . .
C3 C4 C5 N1 0.4(8) . .
C12 O1 C9 C8 1.7(8) . .
C12 O1 C9 C10 -175.5(5) . .
C11 C10 C9 O1 178.5(4) . .
C10 C10 C9 O1 -1.4(6) 3_566 .
C11 C10 C9 C8 1.2(7) . .
C10 C10 C9 C8 -178.7(4) 3_566 .
C11 C6 C7 C8 -3.1(8) . .
C3 C6 C7 C8 176.1(5) . .
C4 C3 C2 C1 -1.7(9) . .
C6 C3 C2 C1 -177.9(6) . .
C5 N1 C1 C2 0.7(10) . .
Cu1 N1 C1 C2 -169.9(5) . .
C3 C2 C1 N1 0.8(10) . .
N2 C14 C13 C15 2.2(10) 7_465 .
N2 C14 C13 C12 -177.7(5) 7_465 .
O1 C9 C8 C7 -175.8(5) . .
C10 C9 C8 C7 1.3(9) . .
C6 C7 C8 C9 -0.4(9) . .
C14 N2 C16 C17 0.6(11) 2_664 .
Cu1 N2 C16 C17 178.7(6) . .
C9 O1 C12 C13 177.4(5) . .
C14 C13 C12 O1 -162.6(5) . .
C15 C13 C12 O1 17.5(10) . .
N2 C16 C17 C15 1.0(15) . 2_664
C14 C13 C15 C17 -0.5(13) . 7_465
C12 C13 C15 C17 179.4(8) . 7_465
Cu1 O2 S1 O4 98.4(11) . .
Cu1 O2 S1 O3 -40.3(12) . .
Cu1 O2 S1 C18 -145.3(10) . .
O4 O4 S1 O2 37.4(9) 6_465 .
O4 O4 S1 O3 176.4(9) 6_465 .
O4 O4 S1 C18 -73.2(11) 6_465 .
F3 F2 C18 F3 57(12) 6_465 .
F2 F2 C18 F3 10.1(13) 6_465 .
C18 F2 C18 F3 27(4) 6_465 .
F3 F2 C18 F1 174(11) 6_465 .
F2 F2 C18 F1 128(2) 6_465 .
C18 F2 C18 F1 144.1(16) 6_465 .
F3 F2 C18 F2 47(12) 6_465 6_465
C18 F2 C18 F2 17(3) 6_465 6_465
F3 F2 C18 S1 -50(12) 6_465 .
F2 F2 C18 S1 -97.1(10) 6_465 .
C18 F2 C18 S1 -81(2) 6_465 .
F2 F3 C18 F2 -12.8(16) 6_465 .
F2 F3 C18 F1 -136(2) 6_465 .
F2 F3 C18 S1 99.7(15) 6_465 .
O2 S1 C18 F2 -75.9(12) . .
O4 S1 C18 F2 51.7(14) . .
O3 S1 C18 F2 169.4(12) . .
O2 S1 C18 F3 178.3(16) . .
O4 S1 C18 F3 -54.1(19) . .
O3 S1 C18 F3 63.6(17) . .
O2 S1 C18 F1 60(2) . .
O4 S1 C18 F1 -172.7(17) . .
O3 S1 C18 F1 -55(2) . .
O2 S1 C18 F2 -137.9(19) . 6_465
O4 S1 C18 F2 -10(2) . 6_465
O3 S1 C18 F2 107(2) . 6_465

loop_
_platon_squeeze_void_nr
_platon_squeeze_void_average_x
_platon_squeeze_void_average_y
_platon_squeeze_void_average_z
_platon_squeeze_void_volume
_platon_squeeze_void_count_electrons
_platon_squeeze_void_content
1 -0.008 0.000 0.000 570 76 ' '
2 0.000 0.500 0.000 20 4 ' '
3 0.000 0.227 0.500 569 76 ' '
4 0.500 0.500 0.250 160 35 ' '
5 0.500 0.500 0.750 160 35 ' '
6 0.500 0.000 0.500 20 4 ' '
